data_2236679
loop_
_publ_author_name
'Krawczyk, Monika K.'
'Krawczyk, Marta S.'
'Siczek, Mi\/losz'
'Lis, Tadeusz'

_publ_section_title
;
 2,2'-[(1<i>E</i>,2<i>E</i>)-1,2-Bis(hydroxyimino)ethane-1,2-diyl]dipyridinium
 hexachloridorhenate(IV)
;
_journal_coeditor_code VN2047
_journal_issue 9
_journal_name_full 'Acta Crystallographica Section E'
_journal_page_first m1174
_journal_page_last m1175
_journal_paper_doi 10.1107/S1600536812035052
_journal_volume 68
_journal_year 2012
_chemical_formula_iupac '(C12 H12 N4 O2) [Re Cl6]'
_chemical_formula_moiety 'C12 H12 N4 O2 2+, Cl6 Re 2-'
_chemical_formula_sum 'C12 H12 Cl6 N4 O2 Re'
_chemical_formula_weight 643.16
_chemical_name_systematic
;
2,2'-[(1<i>E</i>,2<i>E</i>)-1,2-Bis(hydroxyimino)ethane-1,2-diyl]dipyridinium
hexachloridorhenate(IV)
;
_space_group_IT_number 2
_symmetry_cell_setting triclinic
_symmetry_space_group_name_Hall '-P 1'
_symmetry_space_group_name_H-M 'P -1'
_atom_sites_solution_hydrogens geom
_atom_sites_solution_primary direct
_atom_sites_solution_secondary difmap
_audit_creation_method SHELXL-97
_cell_angle_alpha 85.44(3)
_cell_angle_beta 73.85(3)
_cell_angle_gamma 65.12(4)
_cell_formula_units_Z 1
_cell_length_a 7.836(3)
_cell_length_b 8.051(3)
_cell_length_c 8.733(3)
_cell_measurement_reflns_used 10732
_cell_measurement_temperature 100(2)
_cell_measurement_theta_max 38.54
_cell_measurement_theta_min 2.79
_cell_volume 479.6(4)
_computing_cell_refinement 'CrysAlis PRO (Agilent, 2011)'
_computing_data_collection 'CrysAlis PRO (Agilent, 2011)'
_computing_data_reduction 'CrysAlis PRO (Agilent, 2011)'
_computing_molecular_graphics
;XP in SHELXTL (Sheldrick, 2008) and
 <i>DIAMOND</i> (Brandenburg,
2006)
;
_computing_publication_material 'publCIF (Westrip, 2010)'
_computing_structure_refinement 'SHELXL97 (Sheldrick, 2008)'
_computing_structure_solution 'SHELXS97 (Sheldrick, 2008)'
_diffrn_ambient_temperature 100(2)
_diffrn_measured_fraction_theta_full 0.989
_diffrn_measured_fraction_theta_max 0.875
_diffrn_measurement_device_type 'Agilent Xcalibur PX KM-4-CCD'
_diffrn_measurement_method '\f and \w'
_diffrn_radiation_monochromator graphite
_diffrn_radiation_source 'fine-focus sealed tube'
_diffrn_radiation_type MoK\a
_diffrn_radiation_wavelength 0.71073
_diffrn_reflns_av_R_equivalents 0.0258
_diffrn_reflns_av_sigmaI/netI 0.0421
_diffrn_reflns_limit_h_max 13
_diffrn_reflns_limit_h_min -13
_diffrn_reflns_limit_k_max 14
_diffrn_reflns_limit_k_min -14
_diffrn_reflns_limit_l_max 12
_diffrn_reflns_limit_l_min -15
_diffrn_reflns_number 9670
_diffrn_reflns_theta_full 27.00
_diffrn_reflns_theta_max 38.54
_diffrn_reflns_theta_min 2.79
_exptl_absorpt_coefficient_mu 7.184
_exptl_absorpt_correction_T_max 0.841
_exptl_absorpt_correction_T_min 0.439
_exptl_absorpt_correction_type analytical
_exptl_absorpt_process_details '(CrysAlis PRO; Agilent, 2011)'
_exptl_crystal_colour brown
_exptl_crystal_density_diffrn 2.227
_exptl_crystal_density_method 'not measured'
_exptl_crystal_description plate
_exptl_crystal_F_000 305
_exptl_crystal_size_max 0.15
_exptl_crystal_size_mid 0.06
_exptl_crystal_size_min 0.02
_refine_diff_density_max 1.405
_refine_diff_density_min -1.018
_refine_ls_extinction_method none
_refine_ls_goodness_of_fit_ref 1.021
_refine_ls_hydrogen_treatment constr
_refine_ls_matrix_type full
_refine_ls_number_parameters 126
_refine_ls_number_reflns 4738
_refine_ls_number_restraints 0
_refine_ls_restrained_S_all 1.021
_refine_ls_R_factor_all 0.0288
_refine_ls_R_factor_gt 0.0254
_refine_ls_shift/su_max 0.000
_refine_ls_shift/su_mean 0.000
_refine_ls_structure_factor_coef Fsqd
_refine_ls_weighting_details 'calc w=1/[\s^2^(Fo^2^)+(0.0120P)^2^+0.0000P] where P=(Fo^2^+2Fc^2^)/3'
_refine_ls_weighting_scheme calc
_refine_ls_wR_factor_gt 0.0379
_refine_ls_wR_factor_ref 0.0385
_reflns_number_gt 4464
_reflns_number_total 4738
_reflns_threshold_expression I>2sigma(I)
_cod_data_source_file vn2047.cif
_cod_data_source_block I
_cod_original_cell_volume 479.6(3)
_cod_database_code 2236679
_cod_database_fobs_code 2236679

loop_
_symmetry_equiv_pos_as_xyz
'x, y, z'
'-x, -y, -z'

loop_
_atom_site_type_symbol
_atom_site_label
_atom_site_fract_x
_atom_site_fract_y
_atom_site_fract_z
_atom_site_U_iso_or_equiv
_atom_site_adp_type
_atom_site_calc_flag
_atom_site_refinement_flags
_atom_site_occupancy
_atom_site_symmetry_multiplicity
_atom_site_disorder_assembly
_atom_site_disorder_group
Re Re 0.0000 0.5000 0.0000 0.01565(3) Uani d S 1 2 . .
Cl Cl1 0.08601(6) 0.50992(6) -0.27962(5) 0.01953(8) Uani d . 1 1 . .
Cl Cl2 -0.21489(7) 0.36685(6) -0.01114(5) 0.02267(9) Uani d . 1 1 . .
Cl Cl3 0.25414(7) 0.20532(6) -0.01585(5) 0.02528(10) Uani d . 1 1 . .
O O1 0.5915(2) 0.64822(17) 0.74131(15) 0.0205(3) Uani d . 1 1 . .
H H1 0.6525 0.6038 0.8106 0.031 Uiso calc R 1 1 . .
N N1 0.6027(2) 0.5076(2) 0.65197(18) 0.0178(3) Uani d . 1 1 A .
C C1 0.4972(2) 0.5685(2) 0.55275(19) 0.0151(3) Uani d . 1 1 . .
C C11 0.3742(6) 0.7650(4) 0.5391(5) 0.0171(3) Uani d P 0.786(7) 1 A 1
N N12 0.2411(4) 0.8555(4) 0.6748(3) 0.0190(4) Uani d P 0.786(7) 1 A 1
H H12 0.2360 0.7952 0.7633 0.023 Uiso calc PR 0.786(7) 1 A 1
C C13 0.1165(4) 1.0326(4) 0.6810(4) 0.0283(7) Uani d P 0.786(7) 1 A 1
H H13 0.0257 1.0908 0.7789 0.034 Uiso calc PR 0.786(7) 1 A 1
C C14 0.1219(5) 1.1290(3) 0.5432(4) 0.0297(8) Uani d P 0.786(7) 1 A 1
H H14 0.0345 1.2543 0.5449 0.036 Uiso calc PR 0.786(7) 1 A 1
C C15 0.2549(5) 1.0417(4) 0.4039(4) 0.0285(8) Uani d P 0.786(7) 1 A 1
H H15 0.2595 1.1070 0.3084 0.034 Uiso calc PR 0.786(7) 1 A 1
C C16 0.3830(6) 0.8590(5) 0.4009(4) 0.0217(6) Uani d P 0.786(7) 1 A 1
H H16 0.4761 0.7994 0.3042 0.026 Uiso calc PR 0.786(7) 1 A 1
C C31 0.377(2) 0.7638(9) 0.5356(14) 0.0171(3) Uani d PG 0.214(7) 1 A 2
N N32 0.4339(15) 0.8257(9) 0.3851(11) 0.0217(6) Uani d PG 0.214(7) 1 A 2
H H32 0.5283 0.7485 0.3097 0.026 Uiso calc PR 0.214(7) 1 A 2
C C33 0.3418(12) 1.0095(10) 0.3537(8) 0.0182(19) Uiso d PG 0.214(7) 1 A 2
H H33 0.3809 1.0518 0.2509 0.022 Uiso calc PR 0.214(7) 1 A 2
C C34 0.1926(11) 1.1314(7) 0.4728(10) 0.0153(18) Uiso d PG 0.214(7) 1 A 2
H H34 0.1297 1.2570 0.4514 0.018 Uiso calc PR 0.214(7) 1 A 2
C C35 0.1355(11) 1.0695(11) 0.6233(9) 0.0157(19) Uiso d PG 0.214(7) 1 A 2
H H35 0.0335 1.1528 0.7047 0.019 Uiso calc PR 0.214(7) 1 A 2
C C36 0.2275(18) 0.8857(13) 0.6547(10) 0.0190(4) Uani d PG 0.214(7) 1 A 2
H H36 0.1884 0.8434 0.7576 0.023 Uiso calc PR 0.214(7) 1 A 2

loop_
_atom_site_aniso_label
_atom_site_aniso_U_11
_atom_site_aniso_U_22
_atom_site_aniso_U_33
_atom_site_aniso_U_12
_atom_site_aniso_U_13
_atom_site_aniso_U_23
Re 0.01360(4) 0.02072(5) 0.01234(5) -0.00645(3) -0.00438(3) 0.00154(3)
Cl1 0.02003(19) 0.0271(2) 0.01245(18) -0.01074(16) -0.00483(15) 0.00221(15)
Cl2 0.0230(2) 0.0342(2) 0.0169(2) -0.01699(18) -0.00705(16) 0.00295(16)
Cl3 0.0234(2) 0.0247(2) 0.0201(2) -0.00156(17) -0.00808(17) 0.00118(16)
O1 0.0239(6) 0.0236(6) 0.0188(6) -0.0106(5) -0.0120(5) 0.0014(5)
N1 0.0173(7) 0.0194(7) 0.0177(7) -0.0074(5) -0.0066(5) 0.0018(5)
C1 0.0135(7) 0.0167(7) 0.0148(7) -0.0067(6) -0.0033(6) 0.0029(6)
C11 0.0195(8) 0.0175(8) 0.0181(8) -0.0085(6) -0.0102(6) 0.0026(6)
N12 0.0214(9) 0.0172(11) 0.0181(10) -0.0045(8) -0.0108(7) 0.0016(7)
C13 0.0334(14) 0.0195(12) 0.0331(17) -0.0047(10) -0.0195(12) -0.0023(11)
C14 0.0407(18) 0.0164(11) 0.0398(19) -0.0098(10) -0.0273(16) 0.0049(10)
C15 0.042(2) 0.0273(14) 0.0336(17) -0.0230(14) -0.0261(16) 0.0176(13)
C16 0.0285(18) 0.0218(13) 0.0174(11) -0.0124(12) -0.0083(12) 0.0053(9)
C31 0.0195(8) 0.0175(8) 0.0181(8) -0.0085(6) -0.0102(6) 0.0026(6)
N32 0.0285(18) 0.0218(13) 0.0174(11) -0.0124(12) -0.0083(12) 0.0053(9)
C36 0.0214(9) 0.0172(11) 0.0181(10) -0.0045(8) -0.0108(7) 0.0016(7)

loop_
_atom_type_symbol
_atom_type_description
_atom_type_scat_dispersion_real
_atom_type_scat_dispersion_imag
_atom_type_scat_source
C C 0.0033 0.0016 'International Tables Vol C Tables 4.2.6.8 and 6.1.1.4'
H H 0.0000 0.0000 'International Tables Vol C Tables 4.2.6.8 and 6.1.1.4'
N N 0.0061 0.0033 'International Tables Vol C Tables 4.2.6.8 and 6.1.1.4'
O O 0.0106 0.0060 'International Tables Vol C Tables 4.2.6.8 and 6.1.1.4'
Cl Cl 0.1484 0.1585 'International Tables Vol C Tables 4.2.6.8 and 6.1.1.4'
Re Re -1.0185 7.2310 'International Tables Vol C Tables 4.2.6.8 and 6.1.1.4'

loop_
_geom_angle_atom_site_label_1
_geom_angle_atom_site_label_2
_geom_angle_atom_site_label_3
_geom_angle_site_symmetry_1
_geom_angle_site_symmetry_3
_geom_angle
Cl1 Re Cl3 . . 90.35(4)
Cl1 Re Cl2 . . 90.11(3)
Cl3 Re Cl2 . . 89.72(4)
N1 O1 H1 . . 109.5
C1 N1 O1 . . 111.88(14)
N1 C1 C1 . 2_666 116.75(18)
N1 C1 C11 . . 124.1(2)
C1 C1 C11 2_666 . 119.1(3)
N1 C1 C31 . . 124.8(7)
C1 C1 C31 2_666 . 118.4(7)
N12 C11 C16 . . 118.5(2)
N12 C11 C1 . . 116.2(3)
C16 C11 C1 . . 125.3(3)
C13 N12 C11 . . 123.2(2)
N12 C13 C14 . . 119.1(3)
C15 C14 C13 . . 119.1(2)
C14 C15 C16 . . 120.6(2)
C11 C16 C15 . . 119.4(3)
N32 C31 C36 . . 120.0
N32 C31 C1 . . 113.3(6)
C36 C31 C1 . . 126.6(7)
C31 N32 C33 . . 120.0
C34 C33 N32 . . 120.0
C35 C34 C33 . . 120.0
C34 C35 C36 . . 120.0
C35 C36 C31 . . 120.0

loop_
_geom_bond_atom_site_label_1
_geom_bond_atom_site_label_2
_geom_bond_site_symmetry_2
_geom_bond_distance
Re Cl1 . 2.3500(10)
Re Cl2 . 2.3707(9)
Re Cl3 . 2.3531(15)
O1 N1 . 1.3844(19)
O1 H1 . 0.8400
N1 C1 . 1.290(2)
C1 C1 2_666 1.472(3)
C1 C11 . 1.482(3)
C1 C31 . 1.476(6)
C11 N12 . 1.354(3)
C11 C16 . 1.374(3)
N12 C13 . 1.342(3)
N12 H12 . 0.8800
C13 C14 . 1.379(4)
C13 H13 . 0.9500
C14 C15 . 1.369(4)
C14 H14 . 0.9500
C15 C16 . 1.386(4)
C15 H15 . 0.9500
C16 H16 . 0.9500
C31 N32 . 1.3900
C31 C36 . 1.3900
N32 C33 . 1.3900
N32 H32 . 0.8800
C33 C34 . 1.3900
C33 H33 . 0.9500
C34 C35 . 1.3900
C34 H34 . 0.9500
C35 C36 . 1.3900
C35 H35 . 0.9500
C36 H36 . 0.9500

loop_
_geom_hbond_atom_site_label_D
_geom_hbond_atom_site_label_H
_geom_hbond_atom_site_label_A
_geom_hbond_site_symmetry_A
_geom_hbond_distance_DH
_geom_hbond_distance_HA
_geom_hbond_distance_DA
_geom_hbond_angle_DHA
O1 H1 Cl2 1_656 0.84 2.43 3.2034(19) 154
N12 H12 Cl2 2_566 0.88 2.44 3.318(3) 179
N32 H32 Cl3 2_665 0.88 2.75 3.416(9) 133
N32 H32 Cl1 2_665 0.88 2.81 3.495(8) 136
C13 H13 Cl2 1_566 0.95 2.66 3.550(4) 157
C16 H16 Cl3 2_665 0.95 2.79 3.658(4) 152
C36 H36 Cl2 2_566 0.95 2.68 3.581(7) 159

loop_
_geom_torsion_atom_site_label_1
_geom_torsion_atom_site_label_2
_geom_torsion_atom_site_label_3
_geom_torsion_atom_site_label_4
_geom_torsion_site_symmetry_1
_geom_torsion_site_symmetry_4
_geom_torsion
O1 N1 C1 C1 . 2_666 178.00(16)
O1 N1 C1 C11 . . -1.6(3)
O1 N1 C1 C31 . . -0.5(6)
N1 C1 C11 N12 . . -55.6(4)
C1 C1 C11 N12 2_666 . 124.8(3)
N1 C1 C11 C16 . . 125.6(3)
C1 C1 C11 C16 2_666 . -54.0(5)
C1 C11 N12 C13 . . -178.6(4)
C1 C11 C16 C15 . . 178.0(4)
N1 C1 C31 N32 . . 118.0(6)
C1 C1 C31 N32 2_666 . -60.4(9)
N1 C1 C31 C36 . . -57.8(11)
C1 C1 C31 C36 2_666 . 123.7(7)
C1 C31 N32 C33 . . -176.1(13)
C1 C31 C36 C35 . . 175.6(15)
